data_4089420
loop_
_publ_author_name
'Choi, Jun-Chul'
'Shiraishi, Kouichi'
'Takenaka, Yasumasa'
'Yasuda, Hiroyuki'
'Sakakura, Toshiyasu'

_publ_section_title
;
 Synthesis and Reactivity of Five-Membered Palladalactones from
 Arylallenes and Carbon Dioxide: Relevance to Catalytic Lactone Synthesis
;
_journal_issue 11
_journal_name_full Organometallics
_journal_page_first 3411
_journal_paper_doi 10.1021/om400089n
_journal_volume 32
_journal_year 2013
_chemical_formula_moiety 'C16 H26 O2 P2 Pd'
_chemical_formula_sum 'C16 H26 O2 P2 Pd'
_chemical_formula_weight 418.71
_space_group_IT_number 14
_space_group_name_Hall '-P 2ybc'
_space_group_name_H-M_alt 'P 1 21/c 1'
_symmetry_cell_setting monoclinic
_symmetry_space_group_name_H-M 'P 1 21/c 1'
_atom_sites_solution_hydrogens geom
_atom_sites_solution_primary direct
_atom_sites_solution_secondary difmap
_audit_creation_method SHELXL-97
_cell_angle_alpha 90.00
_cell_angle_beta 99.79
_cell_angle_gamma 90.00
_cell_formula_units_Z 4
_cell_length_a 11.2573(4)
_cell_length_b 15.9973(6)
_cell_length_c 10.1755(4)
_cell_measurement_reflns_used 9971
_cell_measurement_temperature 123(2)
_cell_measurement_theta_max 28.42
_cell_measurement_theta_min 2.23
_cell_volume 1805.78(12)
_computing_cell_refinement 'Bruker SAINT'
_computing_data_collection 'Bruker APEX2'
_computing_data_reduction 'Bruker SAINT'
_computing_molecular_graphics 'Bruker SHELXTL'
_computing_publication_material 'Bruker SHELXTL'
_computing_structure_refinement 'SHELXL-97 (Sheldrick, 1997)'
_computing_structure_solution 'SHELXS-97 (Sheldrick, 1990)'
_diffrn_ambient_temperature 123(2)
_diffrn_detector_area_resol_mean 8.333
_diffrn_measured_fraction_theta_full 0.993
_diffrn_measured_fraction_theta_max 0.993
_diffrn_measurement_device_type 'Bruker APEX-II CCD'
_diffrn_measurement_method '\f and \w scans'
_diffrn_radiation_monochromator graphite
_diffrn_radiation_source 'rotating unit'
_diffrn_radiation_type MoK\a
_diffrn_radiation_wavelength 0.71073
_diffrn_reflns_av_R_equivalents 0.0140
_diffrn_reflns_av_sigmaI/netI 0.0103
_diffrn_reflns_limit_h_max 14
_diffrn_reflns_limit_h_min -14
_diffrn_reflns_limit_k_max 20
_diffrn_reflns_limit_k_min -20
_diffrn_reflns_limit_l_max 13
_diffrn_reflns_limit_l_min -13
_diffrn_reflns_number 19786
_diffrn_reflns_theta_full 27.49
_diffrn_reflns_theta_max 27.49
_diffrn_reflns_theta_min 1.84
_diffrn_standards_number 0.0
_exptl_absorpt_coefficient_mu 1.206
_exptl_absorpt_correction_T_max 0.7136
_exptl_absorpt_correction_T_min 0.6440
_exptl_absorpt_correction_type empirical
_exptl_absorpt_process_details sadads
_exptl_crystal_colour colorless
_exptl_crystal_density_diffrn 1.544
_exptl_crystal_density_method 'not measured'
_exptl_crystal_description rectangular
_exptl_crystal_F_000 860
_exptl_crystal_size_max 0.40
_exptl_crystal_size_mid 0.40
_exptl_crystal_size_min 0.30
_refine_diff_density_max 0.456
_refine_diff_density_min -0.470
_refine_diff_density_rms 0.051
_refine_ls_extinction_method none
_refine_ls_goodness_of_fit_ref 1.060
_refine_ls_hydrogen_treatment constr
_refine_ls_matrix_type full
_refine_ls_number_parameters 196
_refine_ls_number_reflns 4115
_refine_ls_number_restraints 0
_refine_ls_restrained_S_all 1.060
_refine_ls_R_factor_all 0.0171
_refine_ls_R_factor_gt 0.0155
_refine_ls_shift/su_max 0.010
_refine_ls_shift/su_mean 0.000
_refine_ls_structure_factor_coef Fsqd
_refine_ls_weighting_details 'calc w=1/[\s^2^(Fo^2^)+(0.0214P)^2^+0.9109P] where P=(Fo^2^+2Fc^2^)/3'
_refine_ls_weighting_scheme calc
_refine_ls_wR_factor_gt 0.0402
_refine_ls_wR_factor_ref 0.0413
_reflns_number_gt 3879
_reflns_number_total 4115
_reflns_threshold_expression >2sigma(I)
_cod_data_source_file om400089n_si_002.cif
_cod_data_source_block 4a
_cod_depositor_comments
;
The following automatic conversions were performed:

data item '_symmetry_cell_setting' value 'Monoclinic' was changed to
'monoclinic' in accordance with the
/home/saulius/struct/COD-crude-data/automatic-downloads/DataCite-retrospective/ACS/depositions/lib/dictionaries/cif_core.dic
dictionary named 'cif_core.dic' version 2.4.2 last updated on
2011-04-26.

Automatic conversion script
Id: cif_fix_values 6909 2019-04-08 15:41:33Z antanas 
;
_cod_original_cell_volume 1805.81(12)
_cod_original_sg_symbol_H-M P2(1)/c
_cod_database_code 4089420

loop_
_symmetry_equiv_pos_as_xyz
'x, y, z'
'-x, y+1/2, -z+1/2'
'-x, -y, -z'
'x, -y-1/2, z-1/2'

loop_
_atom_site_label
_atom_site_type_symbol
_atom_site_fract_x
_atom_site_fract_y
_atom_site_fract_z
_atom_site_U_iso_or_equiv
_atom_site_adp_type
_atom_site_occupancy
_atom_site_symmetry_multiplicity
_atom_site_calc_flag
_atom_site_refinement_flags
C1 C 0.34713(17) 1.11853(12) 0.45839(16) 0.0354(4) Uani 1 1 d .
H1 H 0.4291 1.1413 0.4759 0.053 Uiso 1 1 calc R
H2 H 0.3433 1.0682 0.5124 0.053 Uiso 1 1 calc R
H3 H 0.2905 1.1604 0.4815 0.053 Uiso 1 1 calc R
O1 O 0.57063(9) 1.11295(6) 0.29319(10) 0.0205(2) Uani 1 1 d .
P1 P 0.30724(3) 1.09208(2) 0.28294(4) 0.01900(8) Uani 1 1 d .
Pd1 Pd 0.463389(8) 1.011922(6) 0.221525(9) 0.01366(4) Uani 1 1 d .
C2 C 0.30564(14) 1.19346(9) 0.20194(16) 0.0261(3) Uani 1 1 d .
H4 H 0.2505 1.2310 0.2383 0.039 Uiso 1 1 calc R
H5 H 0.2785 1.1868 0.1058 0.039 Uiso 1 1 calc R
H6 H 0.3870 1.2172 0.2181 0.039 Uiso 1 1 calc R
O2 O 0.76015(9) 1.14728(6) 0.37541(11) 0.0254(2) Uani 1 1 d .
P2 P 0.36884(3) 0.89325(2) 0.15445(3) 0.01511(7) Uani 1 1 d .
C3 C 0.14759(15) 1.06603(11) 0.2656(2) 0.0395(4) Uani 1 1 d .
H7 H 0.1052 1.1108 0.3042 0.059 Uiso 1 1 calc R
H8 H 0.1383 1.0135 0.3124 0.059 Uiso 1 1 calc R
H9 H 0.1135 1.0597 0.1709 0.059 Uiso 1 1 calc R
C4 C 0.43707(14) 0.82367(9) 0.04770(15) 0.0237(3) Uani 1 1 d .
H10 H 0.5206 0.8121 0.0888 0.035 Uiso 1 1 calc R
H11 H 0.4357 0.8501 -0.0394 0.035 Uiso 1 1 calc R
H12 H 0.3917 0.7712 0.0360 0.035 Uiso 1 1 calc R
C5 C 0.35500(14) 0.82732(9) 0.29562(14) 0.0227(3) Uani 1 1 d .
H13 H 0.3111 0.7762 0.2642 0.034 Uiso 1 1 calc R
H14 H 0.3109 0.8574 0.3561 0.034 Uiso 1 1 calc R
H15 H 0.4355 0.8126 0.3430 0.034 Uiso 1 1 calc R
C6 C 0.21594(13) 0.90003(9) 0.06236(15) 0.0239(3) Uani 1 1 d .
H16 H 0.1868 0.8439 0.0351 0.036 Uiso 1 1 calc R
H17 H 0.2152 0.9349 -0.0170 0.036 Uiso 1 1 calc R
H18 H 0.1634 0.9250 0.1193 0.036 Uiso 1 1 calc R
C7 C 0.62404(12) 0.96607(9) 0.17852(14) 0.0177(3) Uani 1 1 d .
H19 H 0.6319 0.9057 0.1993 0.021 Uiso 1 1 calc R
H20 H 0.6282 0.9742 0.0829 0.021 Uiso 1 1 calc R
C8 C 0.72200(12) 1.01458(8) 0.26420(13) 0.0164(3) Uani 1 1 d .
C9 C 0.68572(12) 1.09796(8) 0.31578(13) 0.0176(3) Uani 1 1 d .
C10 C 0.83492(13) 0.98821(8) 0.30815(14) 0.0189(3) Uani 1 1 d .
H21 H 0.8834 1.0243 0.3693 0.023 Uiso 1 1 calc R
C11 C 0.89371(12) 0.91082(9) 0.27423(14) 0.0185(3) Uani 1 1 d .
C12 C 0.98350(13) 0.87444(9) 0.36918(15) 0.0232(3) Uani 1 1 d .
H22 H 1.0024 0.8986 0.4555 0.028 Uiso 1 1 calc R
C13 C 1.04545(13) 0.80374(10) 0.33974(16) 0.0260(3) Uani 1 1 d .
H23 H 1.1052 0.7797 0.4061 0.031 Uiso 1 1 calc R
C14 C 1.02057(13) 0.76812(9) 0.21415(17) 0.0262(3) Uani 1 1 d .
H24 H 1.0630 0.7198 0.1940 0.031 Uiso 1 1 calc R
C15 C 0.93293(13) 0.80374(10) 0.11790(16) 0.0254(3) Uani 1 1 d .
H25 H 0.9159 0.7798 0.0313 0.030 Uiso 1 1 calc R
C16 C 0.86994(12) 0.87421(9) 0.14730(14) 0.0210(3) Uani 1 1 d .
H26 H 0.8101 0.8978 0.0805 0.025 Uiso 1 1 calc R

loop_
_atom_site_aniso_label
_atom_site_aniso_U_11
_atom_site_aniso_U_22
_atom_site_aniso_U_33
_atom_site_aniso_U_23
_atom_site_aniso_U_13
_atom_site_aniso_U_12
C1 0.0483(10) 0.0363(9) 0.0243(8) -0.0043(7) 0.0143(7) -0.0013(8)
O1 0.0175(5) 0.0140(5) 0.0299(5) -0.0040(4) 0.0036(4) -0.0027(4)
P1 0.01776(17) 0.01513(16) 0.02533(18) -0.00311(13) 0.00717(13) -0.00162(12)
Pd1 0.01385(6) 0.01038(6) 0.01677(6) -0.00061(3) 0.00271(4) -0.00170(3)
C2 0.0277(7) 0.0178(7) 0.0324(8) 0.0006(6) 0.0041(6) 0.0029(6)
O2 0.0216(5) 0.0182(5) 0.0349(6) -0.0061(4) 0.0001(4) -0.0042(4)
P2 0.01741(16) 0.01168(15) 0.01598(15) -0.00044(12) 0.00212(12) -0.00276(12)
C3 0.0219(8) 0.0292(9) 0.0714(13) -0.0124(8) 0.0191(8) -0.0042(6)
C4 0.0293(7) 0.0180(7) 0.0244(7) -0.0063(5) 0.0066(6) -0.0029(6)
C5 0.0289(7) 0.0182(7) 0.0211(7) 0.0033(5) 0.0042(6) -0.0046(6)
C6 0.0209(7) 0.0227(7) 0.0262(7) 0.0002(6) -0.0020(6) -0.0054(5)
C7 0.0159(6) 0.0161(6) 0.0212(6) -0.0030(5) 0.0028(5) -0.0008(5)
C8 0.0185(6) 0.0141(6) 0.0167(6) 0.0007(5) 0.0040(5) -0.0034(5)
C9 0.0192(6) 0.0145(6) 0.0192(6) 0.0010(5) 0.0034(5) -0.0025(5)
C10 0.0191(7) 0.0183(7) 0.0189(6) -0.0008(5) 0.0020(5) -0.0031(5)
C11 0.0147(6) 0.0175(6) 0.0237(7) 0.0019(5) 0.0040(5) -0.0023(5)
C12 0.0198(7) 0.0246(7) 0.0243(7) 0.0030(6) 0.0014(5) -0.0016(5)
C13 0.0177(7) 0.0249(7) 0.0353(8) 0.0108(6) 0.0036(6) 0.0022(6)
C14 0.0177(7) 0.0196(7) 0.0434(9) 0.0030(6) 0.0112(6) 0.0008(5)
C15 0.0202(7) 0.0259(8) 0.0314(8) -0.0049(6) 0.0081(6) -0.0012(6)
C16 0.0155(6) 0.0241(7) 0.0232(7) 0.0008(5) 0.0025(5) 0.0010(5)

loop_
_atom_type_symbol
_atom_type_description
_atom_type_scat_dispersion_real
_atom_type_scat_dispersion_imag
_atom_type_scat_source
C C 0.0033 0.0016 'International Tables Vol C Tables 4.2.6.8 and 6.1.1.4'
H H 0.0000 0.0000 'International Tables Vol C Tables 4.2.6.8 and 6.1.1.4'
O O 0.0106 0.0060 'International Tables Vol C Tables 4.2.6.8 and 6.1.1.4'
P P 0.1023 0.0942 'International Tables Vol C Tables 4.2.6.8 and 6.1.1.4'
Pd Pd -0.9988 1.0072 'International Tables Vol C Tables 4.2.6.8 and 6.1.1.4'

loop_
_geom_angle_atom_site_label_1
_geom_angle_atom_site_label_2
_geom_angle_atom_site_label_3
_geom_angle
P1 C1 H1 109.5
P1 C1 H2 109.5
H1 C1 H2 109.5
P1 C1 H3 109.5
H1 C1 H3 109.5
H2 C1 H3 109.5
C9 O1 Pd1 114.94(8)
C1 P1 C2 102.69(8)
C1 P1 C3 102.91(9)
C2 P1 C3 103.08(8)
C1 P1 Pd1 108.56(6)
C2 P1 Pd1 108.49(5)
C3 P1 Pd1 128.33(6)
C7 Pd1 O1 82.70(5)
C7 Pd1 P2 91.29(4)
O1 Pd1 P2 172.60(3)
C7 Pd1 P1 166.75(4)
O1 Pd1 P1 84.15(3)
P2 Pd1 P1 101.948(13)
P1 C2 H4 109.5
P1 C2 H5 109.5
H4 C2 H5 109.5
P1 C2 H6 109.5
H4 C2 H6 109.5
H5 C2 H6 109.5
C5 P2 C4 102.71(7)
C5 P2 C6 104.02(7)
C4 P2 C6 100.84(7)
C5 P2 Pd1 110.78(5)
C4 P2 Pd1 118.53(5)
C6 P2 Pd1 117.95(5)
P1 C3 H7 109.5
P1 C3 H8 109.5
H7 C3 H8 109.5
P1 C3 H9 109.5
H7 C3 H9 109.5
H8 C3 H9 109.5
P2 C4 H10 109.5
P2 C4 H11 109.5
H10 C4 H11 109.5
P2 C4 H12 109.5
H10 C4 H12 109.5
H11 C4 H12 109.5
P2 C5 H13 109.5
P2 C5 H14 109.5
H13 C5 H14 109.5
P2 C5 H15 109.5
H13 C5 H15 109.5
H14 C5 H15 109.5
P2 C6 H16 109.5
P2 C6 H17 109.5
H16 C6 H17 109.5
P2 C6 H18 109.5
H16 C6 H18 109.5
H17 C6 H18 109.5
C8 C7 Pd1 106.06(9)
C8 C7 H19 110.5
Pd1 C7 H19 110.5
C8 C7 H20 110.5
Pd1 C7 H20 110.5
H19 C7 H20 108.7
C10 C8 C7 126.30(12)
C10 C8 C9 117.21(12)
C7 C8 C9 116.23(12)
O2 C9 O1 122.87(13)
O2 C9 C8 122.24(12)
O1 C9 C8 114.89(11)
C8 C10 C11 128.64(13)
C8 C10 H21 115.7
C11 C10 H21 115.7
C12 C11 C16 117.66(13)
C12 C11 C10 119.22(13)
C16 C11 C10 122.97(13)
C13 C12 C11 121.32(14)
C13 C12 H22 119.3
C11 C12 H22 119.3
C14 C13 C12 120.31(14)
C14 C13 H23 119.8
C12 C13 H23 119.8
C13 C14 C15 119.36(14)
C13 C14 H24 120.3
C15 C14 H24 120.3
C14 C15 C16 120.52(14)
C14 C15 H25 119.7
C16 C15 H25 119.7
C15 C16 C11 120.81(13)
C15 C16 H26 119.6
C11 C16 H26 119.6

loop_
_geom_bond_atom_site_label_1
_geom_bond_atom_site_label_2
_geom_bond_distance
C1 P1 1.8153(17)
C1 H1 0.9800
C1 H2 0.9800
C1 H3 0.9800
O1 C9 1.2991(17)
O1 Pd1 2.0742(9)
P1 C2 1.8180(15)
P1 C3 1.8240(16)
P1 Pd1 2.3448(4)
Pd1 C7 2.0662(13)
Pd1 P2 2.2262(3)
C2 H4 0.9800
C2 H5 0.9800
C2 H6 0.9800
O2 C9 1.2329(17)
P2 C5 1.8100(14)
P2 C4 1.8145(14)
P2 C6 1.8177(14)
C3 H7 0.9800
C3 H8 0.9800
C3 H9 0.9800
C4 H10 0.9800
C4 H11 0.9800
C4 H12 0.9800
C5 H13 0.9800
C5 H14 0.9800
C5 H15 0.9800
C6 H16 0.9800
C6 H17 0.9800
C6 H18 0.9800
C7 C8 1.5005(18)
C7 H19 0.9900
C7 H20 0.9900
C8 C10 1.342(2)
C8 C9 1.5146(18)
C10 C11 1.4723(19)
C10 H21 0.9500
C11 C12 1.4006(19)
C11 C16 1.402(2)
C12 C13 1.388(2)
C12 H22 0.9500
C13 C14 1.384(2)
C13 H23 0.9500
C14 C15 1.389(2)
C14 H24 0.9500
C15 C16 1.391(2)
C15 H25 0.9500
C16 H26 0.9500

loop_
_geom_torsion_atom_site_label_1
_geom_torsion_atom_site_label_2
_geom_torsion_atom_site_label_3
_geom_torsion_atom_site_label_4
_geom_torsion
C9 O1 Pd1 C7 -17.67(10)
C9 O1 Pd1 P2 18.2(3)
C9 O1 Pd1 P1 163.99(9)
C1 P1 Pd1 C7 -63.23(19)
C2 P1 Pd1 C7 47.65(18)
C3 P1 Pd1 C7 172.30(19)
C1 P1 Pd1 O1 -56.04(7)
C2 P1 Pd1 O1 54.85(6)
C3 P1 Pd1 O1 179.50(10)
C1 P1 Pd1 P2 119.73(6)
C2 P1 Pd1 P2 -129.39(6)
C3 P1 Pd1 P2 -4.74(9)
C7 Pd1 P2 C5 99.22(7)
O1 Pd1 P2 C5 63.7(2)
P1 Pd1 P2 C5 -81.46(6)
C7 Pd1 P2 C4 -19.08(7)
O1 Pd1 P2 C4 -54.6(2)
P1 Pd1 P2 C4 160.24(6)
C7 Pd1 P2 C6 -141.14(7)
O1 Pd1 P2 C6 -176.6(2)
P1 Pd1 P2 C6 38.18(6)
O1 Pd1 C7 C8 19.51(9)
P2 Pd1 C7 C8 -156.17(8)
P1 Pd1 C7 C8 26.7(2)
Pd1 C7 C8 C10 153.14(12)
Pd1 C7 C8 C9 -20.86(14)
Pd1 O1 C9 O2 -169.64(11)
Pd1 O1 C9 C8 9.88(14)
C10 C8 C9 O2 13.1(2)
C7 C8 C9 O2 -172.38(13)
C10 C8 C9 O1 -166.47(12)
C7 C8 C9 O1 8.09(17)
C7 C8 C10 C11 6.4(2)
C9 C8 C10 C11 -179.60(13)
C8 C10 C11 C12 -149.50(15)
C8 C10 C11 C16 34.9(2)
C16 C11 C12 C13 -1.1(2)
C10 C11 C12 C13 -176.93(13)
C11 C12 C13 C14 0.9(2)
C12 C13 C14 C15 -0.1(2)
C13 C14 C15 C16 -0.4(2)
C14 C15 C16 C11 0.2(2)
C12 C11 C16 C15 0.6(2)
C10 C11 C16 C15 176.23(13)
